data_7228628
loop_
_publ_author_name
'Stedman, Nicola J.'
'Cheetham, Anthony K.'
'Battle, Peter D.'

_publ_section_title
;
 Crystal structures of two sodium yttrium molybdates : NaY(MoO4)2 and
 Na5Y(MoO4)4
;
_journal_name_full 'Journal of Materials Chemistry'
_journal_page_first 707
_journal_page_last 711
_journal_volume 4
_journal_year 1994
_chemical_formula_sum 'Mo4 Na5 O16 Y'
_chemical_formula_weight 843.605
_space_group_IT_number 88
_symmetry_cell_setting tetragonal
_symmetry_Int_Tables_number 88
_symmetry_space_group_name_Hall '-I 4ad'
_symmetry_space_group_name_H-M 'I 41/a :2'
_cell_angle_alpha 90.
_cell_angle_beta 90.
_cell_angle_gamma 90.
_cell_formula_units_Z 4
_cell_length_a 11.374(3)
_cell_length_b 11.374(3)
_cell_length_c 11.440(5)
_cell_volume 1480.0(9)
_diffrn_ambient_temperature 293
_diffrn_radiation_probe x-ray
_diffrn_radiation_type MoK\a
_diffrn_radiation_wavelength 0.71069
_exptl_absorpt_coefficient_mu 7.405
_exptl_crystal_density_diffrn 3.786
_exptl_crystal_density_method 'Not Measured'
_exptl_crystal_F_000 1560
_refine_ls_number_parameters 59
_refine_ls_number_reflns 1403
_refine_ls_R_factor_gt 0.0314
_refine_ls_wR_factor_gt 0.0338
_cod_data_source_file J-Mater-Chem-1994-4-707-711-1.cif
_cod_data_source_block Na5Y(MoO4)4
_cod_original_cell_volume 1480.0(10)
_cod_original_sg_symbol_H-M 'I 41/a'
_cod_database_code 7228628

loop_
_symmetry_equiv_pos_site_id
_symmetry_equiv_pos_as_xyz
1 x,y,z
2 3/4-y,1/4+x,1/4+z
3 1/2-x,-y,1/2+z
4 3/4+y,3/4-x,3/4+z
5 -x,-y,-z
6 1/4+y,3/4-x,3/4-z
7 1/2+x,y,1/2-z
8 1/4-y,1/4+x,1/4-z
9 1/2+x,1/2+y,1/2+z
10 1/4-y,3/4+x,3/4+z
11 -x,1/2-y,z
12 1/4+y,1/4-x,1/4+z
13 1/2-x,1/2-y,1/2-z
14 3/4+y,1/4-x,1/4-z
15 x,1/2+y,-z
16 3/4-y,3/4+x,3/4-z

loop_
_atom_site_aniso_label
_atom_site_aniso_U_11
_atom_site_aniso_U_22
_atom_site_aniso_U_33
_atom_site_aniso_U_23
_atom_site_aniso_U_13
_atom_site_aniso_U_12
Mo1 0.0075(1) 0.0076(1) 0.0067(1) -0.0003(1) 0.0000(1) 0.0000(1)
Y1 0.0067(1) 0.0067(1) 0.0052(1) 0.0000 0.0000 0.0000
O1 0.0160(10) 0.0120(10) 0.0160(10) 0.0040(10) 0.0030(10) 0.0020(10)
O2 0.0120(10) 0.0010(10) 0.01(2) -0.0006(8) -0.0033(8) 0.0014(8)
O3 0.0090(9) 0.0160(10) 0.0100(10) 0.0024(8) -0.0007(8) -0.0019(8)
O4 0.0230(10) 0.0130(10) 0.0120(10) -0.0059(9) 0.0010(10) 0.0000(10)
Na1 0.0310(10) 0.0310(10) 0.013(2) 0.0000 0.0000 0.0000
Na2 0.0145(7) 0.0166(7) 0.0116(6) 0.0026(5) -0.0010(5) 0.0011(5)

loop_
_atom_site_label
_atom_site_type_symbol
_atom_site_thermal_displace_type
_atom_site_fract_x
_atom_site_fract_y
_atom_site_fract_z
_atom_site_occupancy
_atom_site_U_iso_or_equiv
_atom_site_calc_flag
_atom_site_refinement_flags
_atom_site_disorder_assembly
_atom_site_disorder_group
Mo1 Mo Uani 0.8189(3) 0.34359(2) 0.38685(2) 1.000 0.0073(1) . . . .
Y1 Y Uani 0.50000 0.25000 0.37500 1.000 0.0062(1) . . . .
O1 O Uani 0.8512(3) 0.2194(2) 0.4727(3) 1.000 0.0147(6) . . . .
O2 O Uani 0.6111(2) 0.3119(2) 0.5382(2) 1.000 0.008(7) . . . .
O3 O Uani 0.6798(2) 0.3343(2) 0.3133(2) 1.000 0.0117(6) . . . .
O4 O Uani 0.8240(3) 0.4652(3) 0.4791(3) 1.000 0.0160(6) . . . .
Na1 Na Uani 0.00000 0.25000 0.62500 1.000 0.0250(8) . . . .
Na2 Na Uani 0.7044(2) 0.1296(2) 0.5940(2) 1.000 0.0142(4) . . . .

loop_
_geom_angle_atom_site_label_1
_geom_angle_atom_site_label_2
_geom_angle_atom_site_label_3
_geom_angle
_geom_angle_site_symmetry_1
_geom_angle_site_symmetry_2
_geom_angle_site_symmetry_3
_geom_angle_publ_flag
O1 Mo1 O3 113.48(17) . . . yes
O1 Mo1 O4 107.01(16) . . . yes
O1 Mo1 O2 106.6(2) . . 10_644 yes
O3 Mo1 O4 111.12(19) . . . yes
O2 Mo1 O3 112.44(11) 10_644 . . yes
O2 Mo1 O4 105.71(18) 10_644 . . yes
O2 Y1 O3 69.67(8) . . . yes
O2 Y1 O2 128.67(8) . . 6_555 yes
O2 Y1 O3 78.76(8) . . 6_555 yes
O2 Y1 O2 75.54(8) . . 11_655 yes
O2 Y1 O3 144.98(8) . . 11_655 yes
O2 Y1 O2 128.67(8) . . 16_545 yes
O2 Y1 O3 73.94(8) . . 16_545 yes
O2 Y1 O3 73.94(8) 6_555 . . yes
O3 Y1 O3 95.10(8) . . 6_555 yes
O2 Y1 O3 144.98(8) 11_655 . . yes
O3 Y1 O3 145.29(8) . . 11_655 yes
O2 Y1 O3 78.76(8) 16_545 . . yes
O3 Y1 O3 95.10(8) . . 16_545 yes
O2 Y1 O3 69.67(8) 6_555 . 6_555 yes
O2 Y1 O2 128.67(8) 6_555 . 11_655 yes
O2 Y1 O3 78.76(8) 6_555 . 11_655 yes
O2 Y1 O2 75.54(8) 6_555 . 16_545 yes
O2 Y1 O3 144.98(8) 6_555 . 16_545 yes
O2 Y1 O3 73.94(8) 11_655 . 6_555 yes
O3 Y1 O3 95.10(8) 6_555 . 11_655 yes
O2 Y1 O3 144.98(8) 16_545 . 6_555 yes
O3 Y1 O3 145.29(8) 6_555 . 16_545 yes
O2 Y1 O3 69.67(8) 11_655 . 11_655 yes
O2 Y1 O2 128.67(8) 11_655 . 16_545 yes
O2 Y1 O3 78.76(8) 11_655 . 16_545 yes
O2 Y1 O3 73.94(8) 16_545 . 11_655 yes
O3 Y1 O3 95.10(8) 11_655 . 16_545 yes
O2 Y1 O3 69.67(8) 16_545 . 16_545 yes
Mo1 O2 Y1 132.08(12) 12_565 . . yes
Mo1 O3 Y1 130.22(12) . . . yes

loop_
_geom_bond_atom_site_label_1
_geom_bond_atom_site_label_2
_geom_bond_distance
_geom_bond_site_symmetry_1
_geom_bond_site_symmetry_2
_geom_bond_publ_flag
Mo1 O1 1.759(3) . . yes
Mo1 O3 1.795(4) . . yes
Mo1 O4 1.741(4) . . yes
Mo1 O2 1.775(4) . 10_644 yes
Y1 O2 2.362(3) . . yes
Y1 O3 2.366(3) . . yes
Y1 O2 2.362(3) . 6_555 yes
Y1 O3 2.366(3) . 6_555 yes
Y1 O2 2.362(3) . 11_655 yes
Y1 O3 2.366(2) . 11_655 yes
Y1 O2 2.362(3) . 16_545 yes
Y1 O3 2.366(3) . 16_545 yes

loop_
_geom_torsion_atom_site_label_1
_geom_torsion_atom_site_label_2
_geom_torsion_atom_site_label_3
_geom_torsion_atom_site_label_4
_geom_torsion
_geom_torsion_site_symmetry_1
_geom_torsion_site_symmetry_2
_geom_torsion_site_symmetry_3
_geom_torsion_site_symmetry_4
_geom_torsion_publ_flag
O1 Mo1 O3 Y1 35.7(2) . . . . no
O4 Mo1 O3 Y1 -84.95(19) . . . . no
O2 Mo1 O3 Y1 156.78(13) 10_644 . . . no
O3 Y1 O2 Mo1 107.56(19) . . . 12_565 no
O2 Y1 O3 Mo1 27.46(14) . . . . no
O2 Y1 O3 Mo1 -115.67(16) 6_555 . . . no
O3 Y1 O3 Mo1 -48.54(16) 6_555 . . . no
O2 Y1 O3 Mo1 20.6(2) 11_655 . . . no
O3 Y1 O3 Mo1 -155.15(13) 11_655 . . . no
O2 Y1 O3 Mo1 166.32(17) 16_545 . . . no
O3 Y1 O3 Mo1 98.24(16) 16_545 . . . no
